data_4060404
_journal_name_full Organometallics
_journal_paper_doi 10.1021/om049105r
_journal_year 2005
_chemical_formula_moiety 'C21 H29 N O Zr'
_chemical_formula_sum 'C21 H29 N O Zr'
_chemical_formula_weight 402.69
_space_group_IT_number 9
_symmetry_cell_setting monoclinic
_symmetry_space_group_name_Hall 'C -2yc'
_symmetry_space_group_name_H-M 'C 1 c 1'
_cell_angle_alpha 90
_cell_angle_beta 108.288(2)
_cell_angle_gamma 90
_cell_formula_units_Z 4
_cell_length_a 9.880(1)
_cell_length_b 24.145(3)
_cell_length_c 8.214(1)
_cell_measurement_temperature 143.2
_cell_volume 1860.6(4)
_exptl_crystal_density_diffrn 1.437
_refine_ls_weighting_details 'w = 1/[\s^2^(Fo) + 0.00022|Fo|^2^]'
_refine_ls_weighting_scheme calc
_cod_original_sg_symbol_H-M 'C c'
_cod_database_code 4060404

loop_
_symmetry_equiv_pos_as_xyz
x,y,z
x,-y,1/2+z
1/2+x,1/2+y,z
1/2+x,1/2-y,1/2+z

loop_
_atom_site_label
_atom_site_type_symbol
_atom_site_fract_x
_atom_site_fract_y
_atom_site_fract_z
_atom_site_U_iso_or_equiv
_atom_site_adp_type
_atom_site_occupancy
_atom_site_calc_flag
_atom_site_refinement_flags
_atom_site_disorder_assembly
_atom_site_disorder_group
Zr1 Zr 0.0646 0.61946(2) 0.2508 0.0160(1) Uani 1.00 d . . .
O1 O 0.1772(4) 0.5749(2) 0.4482(6) 0.019(1) Uani 1.00 d . . .
N1 N 0.2678(6) 0.6373(2) 0.2459(8) 0.016(2) Uani 1.00 d . . .
C1 C 0.3136(9) 0.5560(3) 0.447(1) 0.028(2) Uani 1.00 d . . .
C2 C 0.4214(7) 0.5582(3) 0.6242(9) 0.025(2) Uani 1.00 d . . .
C3 C 0.5580(8) 0.5286(3) 0.620(1) 0.035(2) Uani 1.00 d . . .
C4 C 0.6232(8) 0.5710(3) 0.5211(10) 0.031(2) Uani 1.00 d . . .
C5 C 0.5129(7) 0.6173(3) 0.4780(9) 0.026(2) Uani 1.00 d . . .
C6 C 0.3778(7) 0.5952(3) 0.3381(9) 0.022(2) Uani 1.00 d . . .
C7 C 0.4649(7) 0.6187(3) 0.6374(9) 0.028(2) Uani 1.00 d . . .
C8 C 0.3170(8) 0.6790(3) 0.1424(9) 0.022(2) Uani 1.00 d . . .
C9 C 0.3690(8) 0.7314(3) 0.246(1) 0.036(2) Uani 1.00 d . . .
C10 C 0.4330(8) 0.6568(3) 0.0693(10) 0.034(2) Uani 1.00 d . . .
C11 C 0.1875(8) 0.6937(3) -0.013(1) 0.036(2) Uani 1.00 d . . .
C12 C 0.0765(8) 0.6983(3) 0.466(1) 0.044(3) Uani 1.00 d . . .
C13 C -0.0151(9) 0.6587(3) 0.498(1) 0.041(3) Uani 1.00 d . . .
C14 C -0.1378(8) 0.6575(4) 0.358(1) 0.034(3) Uani 1.00 d . . .
C15 C -0.1242(8) 0.6952(3) 0.238(1) 0.036(2) Uani 1.00 d . . .
C16 C 0.0095(9) 0.7216(3) 0.304(1) 0.046(3) Uani 1.00 d . . .
C17 C 0.0267(8) 0.5255(3) 0.098(1) 0.033(2) Uani 1.00 d . . .
C18 C -0.1020(8) 0.5356(3) 0.137(1) 0.031(2) Uani 1.00 d . . .
C19 C -0.1708(9) 0.5808(4) 0.036(1) 0.038(3) Uani 1.00 d . . .
C20 C -0.0842(8) 0.5996(3) -0.0584(10) 0.030(2) Uani 1.00 d . . .
C21 C 0.0351(8) 0.5640(3) -0.0216(9) 0.032(2) Uani 1.00 d . . .
C100 C -0.0383 0.6862 0.3718 0.0025 Uiso 0.00 d P . .
C101 C -0.0589 0.5611 0.0384 0.0025 Uiso 0.00 d P . .
H1 H 0.3064 0.5194 0.4031 0.0336 Uiso 1.00 calc . . .
H2 H 0.3860 0.5458 0.7129 0.0301 Uiso 1.00 calc . . .
H3 H 0.6207 0.5222 0.7322 0.0425 Uiso 1.00 calc . . .
H4 H 0.5367 0.4944 0.5599 0.0425 Uiso 1.00 calc . . .
H5 H 0.7131 0.5842 0.5917 0.0373 Uiso 1.00 calc . . .
H6 H 0.6335 0.5550 0.4200 0.0373 Uiso 1.00 calc . . .
H7 H 0.5474 0.6516 0.4507 0.0308 Uiso 1.00 calc . . .
H8 H 0.4057 0.5739 0.2567 0.0266 Uiso 1.00 calc . . .
H9 H 0.3875 0.6433 0.6268 0.0332 Uiso 1.00 calc . . .
H10 H 0.5401 0.6271 0.7393 0.0332 Uiso 1.00 calc . . .
H11 H 0.4461 0.7225 0.3456 0.0430 Uiso 1.00 calc . . .
H12 H 0.4001 0.7573 0.1782 0.0430 Uiso 1.00 calc . . .
H13 H 0.2934 0.7471 0.2791 0.0430 Uiso 1.00 calc . . .
H14 H 0.3983 0.6248 0.0017 0.0413 Uiso 1.00 calc . . .
H15 H 0.4561 0.6845 0.0003 0.0413 Uiso 1.00 calc . . .
H16 H 0.5158 0.6474 0.1611 0.0413 Uiso 1.00 calc . . .
H17 H 0.1142 0.7087 0.0257 0.0434 Uiso 1.00 calc . . .
H18 H 0.2149 0.7202 -0.0822 0.0434 Uiso 1.00 calc . . .
H19 H 0.1536 0.6612 -0.0784 0.0434 Uiso 1.00 calc . . .
H20 H 0.1681 0.7078 0.5415 0.0529 Uiso 1.00 calc . . .
H21 H 0.0036 0.6365 0.5976 0.0488 Uiso 1.00 calc . . .
H22 H -0.2183 0.6345 0.3467 0.0412 Uiso 1.00 calc . . .
H23 H -0.1926 0.7022 0.1290 0.0430 Uiso 1.00 calc . . .
H24 H 0.0470 0.7498 0.2499 0.0546 Uiso 1.00 calc . . .
H25 H 0.0945 0.4973 0.1465 0.0398 Uiso 1.00 calc . . .
H26 H -0.1352 0.5155 0.2169 0.0368 Uiso 1.00 calc . . .
H27 H -0.2604 0.5959 0.0331 0.0458 Uiso 1.00 calc . . .
H28 H -0.1024 0.6305 -0.1336 0.0357 Uiso 1.00 calc . . .
H29 H 0.1095 0.5664 -0.0718 0.0384 Uiso 1.00 calc . . .

loop_
_atom_site_aniso_label
_atom_site_aniso_U_11
_atom_site_aniso_U_22
_atom_site_aniso_U_33
_atom_site_aniso_U_12
_atom_site_aniso_U_13
_atom_site_aniso_U_23
Zr1 0.0141(3) 0.0178(3) 0.0168(3) -0.0009(6) 0.0056(2) -0.0023(6)
O1 0.011(2) 0.022(3) 0.025(3) -0.001(2) 0.005(2) 0.006(2)
N1 0.018(3) 0.017(3) 0.015(3) -0.007(2) 0.008(3) 0.005(2)
C1 0.023(4) 0.034(5) 0.026(5) -0.006(4) 0.008(4) 0.006(4)
C2 0.025(4) 0.033(4) 0.019(4) 0.002(3) 0.009(3) 0.007(3)
C3 0.030(4) 0.039(5) 0.030(5) 0.000(4) 0.000(4) 0.009(4)
C4 0.025(4) 0.040(5) 0.026(4) -0.005(4) 0.004(4) 0.004(3)
C5 0.019(3) 0.036(4) 0.022(4) 0.000(4) 0.006(3) 0.003(4)
C6 0.020(4) 0.024(4) 0.024(4) -0.001(3) 0.010(3) -0.006(3)
C7 0.030(4) 0.035(4) 0.015(4) -0.001(4) 0.002(3) -0.005(3)
C8 0.018(4) 0.030(5) 0.017(4) -0.004(3) 0.006(3) 0.008(3)
C9 0.038(5) 0.030(4) 0.042(5) -0.009(4) 0.016(4) 0.002(4)
C10 0.034(5) 0.048(5) 0.029(5) -0.005(4) 0.021(4) 0.011(4)
C11 0.035(5) 0.041(5) 0.029(5) -0.004(4) 0.005(4) 0.017(4)
C12 0.034(5) 0.036(5) 0.060(7) 0.011(4) 0.011(5) -0.032(5)
C13 0.046(5) 0.045(6) 0.040(6) 0.009(4) 0.026(5) -0.011(4)
C14 0.020(5) 0.043(6) 0.048(6) 0.015(4) 0.021(4) -0.004(5)
C15 0.036(5) 0.036(5) 0.038(5) 0.020(4) 0.016(4) 0.005(4)
C16 0.053(6) 0.019(4) 0.082(8) 0.008(4) 0.048(6) -0.005(4)
C17 0.034(5) 0.030(4) 0.031(5) -0.006(4) 0.005(4) -0.012(4)
C18 0.030(4) 0.026(4) 0.033(5) -0.009(4) 0.005(4) -0.004(3)
C19 0.015(5) 0.050(7) 0.034(5) -0.004(4) -0.015(4) -0.007(5)
C20 0.031(5) 0.032(4) 0.017(4) 0.000(4) -0.005(4) 0.000(3)
C21 0.034(5) 0.043(5) 0.019(4) -0.005(4) 0.009(4) -0.020(4)

loop_
_geom_bond_atom_site_label_1
_geom_bond_atom_site_label_2
_geom_bond_distance
_geom_bond_site_symmetry_1
_geom_bond_site_symmetry_2
_geom_bond_publ_flag
ZR1 O1 1.972(4) . . yes
ZR1 N1 2.066(5) . . yes
ZR1 C12 2.577(7) . . yes
ZR1 C13 2.575(8) . . yes
ZR1 C14 2.593(8) . . yes
ZR1 C15 2.590(7) . . yes
ZR1 C16 2.593(7) . . yes
ZR1 C17 2.561(7) . . yes
ZR1 C18 2.592(7) . . yes
ZR1 C19 2.610(8) . . yes
ZR1 C20 2.549(7) . . yes
ZR1 C21 2.545(7) . . yes
ZR1 C100 2.2923(4) . . yes
ZR1 C101 2.2768(3) . . yes
O1 C1 1.426(9) . . yes
N1 C6 1.507(9) . . yes
N1 C8 1.494(9) . . yes
C1 C2 1.51(1) . . yes
C1 C6 1.57(1) . . yes
C2 C3 1.537(10) . . yes
C2 C7 1.518(9) . . yes
C3 C4 1.56(1) . . yes
C4 C5 1.522(10) . . yes
C5 C6 1.557(9) . . yes
C5 C7 1.53(1) . . yes
C8 C9 1.52(1) . . yes
C8 C10 1.55(1) . . yes
C8 C11 1.54(1) . . yes
C12 C13 1.39(1) . . yes
C12 C16 1.41(1) . . yes
C12 C100 1.192(8) . . yes
C13 C14 1.38(1) . . yes
C13 C100 1.189(9) . . yes
C14 C15 1.38(1) . . yes
C14 C100 1.180(8) . . yes
C15 C16 1.41(1) . . yes
C15 C100 1.181(8) . . yes
C16 C100 1.194(8) . . yes
C17 C18 1.43(1) . . yes
C17 C21 1.38(1) . . yes
C17 C101 1.197(7) . . yes
C18 C19 1.41(1) . . yes
C18 C101 1.199(8) . . yes
C19 C20 1.40(1) . . yes
C19 C101 1.199(9) . . yes
C20 C21 1.41(1) . . yes
C20 C101 1.198(8) . . yes
C21 C101 1.183(8) . . yes
